data_2230866
loop_
_publ_author_name
'Su, Fu'
'Gu, Zheng-Gui'
'Lin, Jun'

_publ_section_title
;
 <i>N</i>'-(4-Diethylamino-2-hydroxybenzylidene)-4-(dimethylamino)benzohydrazide
 methanol monosolvate
;
_journal_coeditor_code SJ5154
_journal_issue 7
_journal_name_full 'Acta Crystallographica Section E'
_journal_page_first o1634
_journal_paper_doi 10.1107/S1600536811019957
_journal_volume 67
_journal_year 2011
_chemical_formula_iupac 'C20 H26 N4 O2, C H4 O'
_chemical_formula_moiety 'C20 H26 N4 O2, C H4 O'
_chemical_formula_sum 'C21 H30 N4 O3'
_chemical_formula_weight 386.49
_chemical_name_systematic
;
<i>N</i>'-(4-Diethylamino-2-hydroxybenzylidene)-4-(dimethylamino)benzohydrazide
methanol monosolvate
;
_space_group_IT_number 2
_symmetry_cell_setting triclinic
_symmetry_space_group_name_Hall '-P 1'
_symmetry_space_group_name_H-M 'P -1'
_atom_sites_solution_hydrogens geom
_atom_sites_solution_primary direct
_atom_sites_solution_secondary difmap
_audit_creation_method SHELXL-97
_cell_angle_alpha 111.511(3)
_cell_angle_beta 92.811(2)
_cell_angle_gamma 96.492(2)
_cell_formula_units_Z 2
_cell_length_a 6.786(3)
_cell_length_b 11.791(3)
_cell_length_c 14.252(2)
_cell_measurement_reflns_used 765
_cell_measurement_temperature 298(2)
_cell_measurement_theta_max 24.5
_cell_measurement_theta_min 2.6
_cell_volume 1049.1(6)
_computing_cell_refinement 'SAINT (Bruker, 2007)'
_computing_data_collection 'SMART (Bruker, 2007)'
_computing_data_reduction 'SAINT (Bruker, 2007)'
_computing_molecular_graphics 'SHELXTL (Sheldrick, 2008)'
_computing_publication_material 'SHELXTL (Sheldrick, 2008)'
_computing_structure_refinement 'SHELXTL (Sheldrick, 2008)'
_computing_structure_solution 'SHELXTL (Sheldrick, 2008)'
_diffrn_ambient_temperature 298(2)
_diffrn_measured_fraction_theta_full 0.965
_diffrn_measured_fraction_theta_max 0.965
_diffrn_measurement_device_type 'Bruker SMART CCD area-detector'
_diffrn_measurement_method \w
_diffrn_radiation_monochromator graphite
_diffrn_radiation_source 'fine-focus sealed tube'
_diffrn_radiation_type MoK\a
_diffrn_radiation_wavelength 0.71073
_diffrn_reflns_av_R_equivalents 0.0447
_diffrn_reflns_av_sigmaI/netI 0.0967
_diffrn_reflns_limit_h_max 8
_diffrn_reflns_limit_h_min -8
_diffrn_reflns_limit_k_max 15
_diffrn_reflns_limit_k_min -15
_diffrn_reflns_limit_l_max 18
_diffrn_reflns_limit_l_min -15
_diffrn_reflns_number 7543
_diffrn_reflns_theta_full 27.00
_diffrn_reflns_theta_max 27.00
_diffrn_reflns_theta_min 2.84
_diffrn_standards_number 0
_exptl_absorpt_coefficient_mu 0.083
_exptl_absorpt_correction_T_max 0.9828
_exptl_absorpt_correction_T_min 0.9779
_exptl_absorpt_correction_type multi-scan
_exptl_absorpt_process_details '(SADABS; Bruker, 2001)'
_exptl_crystal_colour colorless
_exptl_crystal_density_diffrn 1.224
_exptl_crystal_density_method 'not measured'
_exptl_crystal_description block
_exptl_crystal_F_000 416
_exptl_crystal_size_max 0.27
_exptl_crystal_size_mid 0.23
_exptl_crystal_size_min 0.21
_refine_diff_density_max 0.300
_refine_diff_density_min -0.206
_refine_ls_extinction_method none
_refine_ls_goodness_of_fit_ref 0.996
_refine_ls_hydrogen_treatment mixed
_refine_ls_matrix_type full
_refine_ls_number_parameters 263
_refine_ls_number_reflns 4421
_refine_ls_number_restraints 1
_refine_ls_restrained_S_all 0.996
_refine_ls_R_factor_all 0.1753
_refine_ls_R_factor_gt 0.0701
_refine_ls_shift/su_max_lt 0.001
_refine_ls_shift/su_mean 0.000
_refine_ls_structure_factor_coef Fsqd
_refine_ls_weighting_details 'calc w=1/[\s^2^(Fo^2^)+(0.0676P)^2^] where P=(Fo^2^+2Fc^2^)/3'
_refine_ls_weighting_scheme calc
_refine_ls_wR_factor_gt 0.1410
_refine_ls_wR_factor_ref 0.1885
_reflns_number_gt 1809
_reflns_number_total 4421
_reflns_threshold_expression I>2\s(I)
_cod_data_source_file sj5154.cif
_cod_data_source_block I
_cod_database_code 2230866
_cod_database_fobs_code 2230866

loop_
_symmetry_equiv_pos_as_xyz
'x, y, z'
'-x, -y, -z'

loop_
_atom_site_type_symbol
_atom_site_label
_atom_site_fract_x
_atom_site_fract_y
_atom_site_fract_z
_atom_site_U_iso_or_equiv
_atom_site_adp_type
_atom_site_calc_flag
_atom_site_refinement_flags
_atom_site_occupancy
_atom_site_symmetry_multiplicity
_atom_site_disorder_assembly
_atom_site_disorder_group
O O1 -0.1048(3) 0.5092(2) 0.2045(2) 0.0741(8) Uani d . 1 1 . .
H H1 -0.0686 0.4564 0.2235 0.111 Uiso calc R 1 1 . .
O O2 -0.0566(3) 0.2247(2) 0.3184(2) 0.0770(8) Uani d . 1 1 . .
O O3 0.6751(4) 0.3787(2) 0.3427(2) 0.0907(9) Uani d . 1 1 . .
H H3 0.7586 0.3321 0.3371 0.136 Uiso calc R 1 1 . .
N N1 0.1680(4) 0.3808(2) 0.2520(2) 0.0549(7) Uani d . 1 1 . .
N N2 0.2452(4) 0.2985(2) 0.2885(2) 0.0564(8) Uani d D 1 1 . .
N N3 0.4202(4) -0.1790(2) 0.3829(2) 0.0632(8) Uani d . 1 1 . .
N N4 0.1131(4) 0.7762(2) 0.0366(2) 0.0705(9) Uani d . 1 1 . .
C C1 0.2398(4) 0.5230(2) 0.1692(2) 0.0488(8) Uani d . 1 1 . .
C C2 0.0478(5) 0.5553(3) 0.1644(2) 0.0487(8) Uani d . 1 1 . .
C C3 0.0066(4) 0.6387(3) 0.1211(2) 0.0535(9) Uani d . 1 1 . .
H H3A -0.1218 0.6588 0.1194 0.064 Uiso calc R 1 1 . .
C C4 0.1541(5) 0.6933(3) 0.0801(2) 0.0525(8) Uani d . 1 1 . .
C C5 0.3450(5) 0.6589(3) 0.0828(3) 0.0649(10) Uani d . 1 1 . .
H H5 0.4457 0.6922 0.0546 0.078 Uiso calc R 1 1 . .
C C6 0.3848(5) 0.5769(3) 0.1263(3) 0.0594(9) Uani d . 1 1 . .
H H6 0.5130 0.5564 0.1273 0.071 Uiso calc R 1 1 . .
C C7 0.2927(5) 0.4383(3) 0.2145(2) 0.0523(8) Uani d . 1 1 . .
H H7 0.4248 0.4246 0.2168 0.063 Uiso calc R 1 1 . .
C C8 0.1245(5) 0.2195(3) 0.3155(2) 0.0522(8) Uani d . 1 1 . .
C C9 0.2154(4) 0.1219(3) 0.3371(2) 0.0470(8) Uani d . 1 1 . .
C C10 0.0978(5) 0.0474(3) 0.3749(3) 0.0573(9) Uani d . 1 1 . .
H H10 -0.0301 0.0644 0.3897 0.069 Uiso calc R 1 1 . .
C C11 0.1637(5) -0.0504(3) 0.3910(2) 0.0596(9) Uani d . 1 1 . .
H H11 0.0806 -0.0973 0.4173 0.071 Uiso calc R 1 1 . .
C C12 0.3538(5) -0.0806(3) 0.3687(2) 0.0505(8) Uani d . 1 1 . .
C C13 0.4723(4) -0.0056(3) 0.3301(2) 0.0575(9) Uani d . 1 1 . .
H H13 0.6001 -0.0224 0.3148 0.069 Uiso calc R 1 1 . .
C C14 0.4036(5) 0.0927(3) 0.3145(2) 0.0553(9) Uani d . 1 1 . .
H H14 0.4855 0.1402 0.2883 0.066 Uiso calc R 1 1 . .
C C15 0.2976(6) -0.2536(3) 0.4256(3) 0.0780(11) Uani d . 1 1 . .
H H15A 0.2808 -0.2051 0.4946 0.117 Uiso calc R 1 1 . .
H H15B 0.3614 -0.3231 0.4233 0.117 Uiso calc R 1 1 . .
H H15C 0.1696 -0.2821 0.3869 0.117 Uiso calc R 1 1 . .
C C16 0.6191(5) -0.2071(3) 0.3638(3) 0.0789(12) Uani d . 1 1 . .
H H16A 0.6412 -0.2160 0.2956 0.118 Uiso calc R 1 1 . .
H H16B 0.6347 -0.2824 0.3728 0.118 Uiso calc R 1 1 . .
H H16C 0.7139 -0.1414 0.4103 0.118 Uiso calc R 1 1 . .
C C17 0.2791(6) 0.8609(3) 0.0203(3) 0.0792(12) Uani d . 1 1 . .
H H17A 0.2346 0.9396 0.0307 0.095 Uiso calc R 1 1 . .
H H17B 0.3917 0.8751 0.0698 0.095 Uiso calc R 1 1 . .
C C18 0.3427(6) 0.8094(4) -0.0821(3) 0.1027(14) Uani d . 1 1 . .
H H18A 0.3853 0.7310 -0.0929 0.154 Uiso calc R 1 1 . .
H H18B 0.4511 0.8645 -0.0893 0.154 Uiso calc R 1 1 . .
H H18C 0.2332 0.7989 -0.1312 0.154 Uiso calc R 1 1 . .
C C19 -0.0856(5) 0.8062(3) 0.0254(3) 0.0603(9) Uani d . 1 1 . .
H H19A -0.1818 0.7332 0.0115 0.072 Uiso calc R 1 1 . .
H H19B -0.0975 0.8310 -0.0322 0.072 Uiso calc R 1 1 . .
C C20 -0.1341(6) 0.9075(3) 0.1181(3) 0.0841(12) Uani d . 1 1 . .
H H20A -0.1327 0.8810 0.1742 0.126 Uiso calc R 1 1 . .
H H20B -0.2638 0.9272 0.1057 0.126 Uiso calc R 1 1 . .
H H20C -0.0366 0.9791 0.1336 0.126 Uiso calc R 1 1 . .
C C21 0.7364(6) 0.4885(4) 0.4255(3) 0.0977(14) Uani d . 1 1 . .
H H21A 0.8506 0.5328 0.4108 0.146 Uiso calc R 1 1 . .
H H21B 0.7706 0.4704 0.4841 0.146 Uiso calc R 1 1 . .
H H21C 0.6301 0.5378 0.4384 0.146 Uiso calc R 1 1 . .
H H2 0.3791(16) 0.309(3) 0.290(3) 0.080 Uiso d D 1 1 . .

loop_
_atom_site_aniso_label
_atom_site_aniso_U_11
_atom_site_aniso_U_22
_atom_site_aniso_U_33
_atom_site_aniso_U_12
_atom_site_aniso_U_13
_atom_site_aniso_U_23
O1 0.0555(14) 0.0899(18) 0.111(2) 0.0186(12) 0.0232(14) 0.0730(17)
O2 0.0539(15) 0.0793(16) 0.118(2) 0.0240(13) 0.0139(14) 0.0555(15)
O3 0.0596(17) 0.0795(18) 0.137(3) 0.0214(13) -0.0033(17) 0.0440(18)
N1 0.0575(18) 0.0537(15) 0.062(2) 0.0165(13) -0.0006(15) 0.0301(15)
N2 0.0473(16) 0.0592(16) 0.078(2) 0.0149(14) 0.0037(16) 0.0420(16)
N3 0.071(2) 0.0561(16) 0.077(2) 0.0165(15) 0.0121(16) 0.0391(16)
N4 0.0546(18) 0.0831(19) 0.108(3) 0.0214(15) 0.0239(17) 0.070(2)
C1 0.0493(19) 0.0476(17) 0.055(2) 0.0121(15) 0.0030(16) 0.0239(16)
C2 0.048(2) 0.0527(18) 0.051(2) 0.0079(15) 0.0085(16) 0.0261(17)
C3 0.0428(19) 0.0593(19) 0.071(3) 0.0145(16) 0.0099(17) 0.0364(18)
C4 0.050(2) 0.0564(18) 0.062(2) 0.0109(16) 0.0111(17) 0.0329(18)
C5 0.049(2) 0.078(2) 0.091(3) 0.0170(18) 0.0227(19) 0.054(2)
C6 0.047(2) 0.064(2) 0.078(3) 0.0168(16) 0.0093(18) 0.036(2)
C7 0.051(2) 0.0497(18) 0.058(2) 0.0168(16) 0.0002(17) 0.0206(17)
C8 0.046(2) 0.0579(19) 0.058(2) 0.0172(16) 0.0043(17) 0.0248(17)
C9 0.0447(19) 0.0527(18) 0.049(2) 0.0133(15) 0.0031(16) 0.0233(16)
C10 0.0446(19) 0.071(2) 0.070(3) 0.0175(16) 0.0158(17) 0.038(2)
C11 0.057(2) 0.066(2) 0.069(3) 0.0114(18) 0.0119(19) 0.0401(19)
C12 0.058(2) 0.0480(17) 0.050(2) 0.0094(16) -0.0002(17) 0.0233(16)
C13 0.0447(19) 0.061(2) 0.075(3) 0.0165(16) 0.0112(18) 0.0314(19)
C14 0.050(2) 0.0555(18) 0.072(3) 0.0133(16) 0.0117(18) 0.0353(18)
C15 0.108(3) 0.061(2) 0.079(3) 0.020(2) 0.015(2) 0.040(2)
C16 0.071(3) 0.069(2) 0.109(3) 0.0221(19) 0.004(2) 0.043(2)
C17 0.079(3) 0.083(2) 0.094(4) 0.025(2) 0.017(2) 0.050(2)
C18 0.113(4) 0.129(4) 0.092(4) 0.038(3) 0.036(3) 0.062(3)
C19 0.058(2) 0.066(2) 0.069(3) 0.0134(17) 0.0033(19) 0.038(2)
C20 0.085(3) 0.080(3) 0.089(3) 0.023(2) 0.011(2) 0.030(2)
C21 0.101(3) 0.090(3) 0.114(4) 0.029(3) 0.024(3) 0.046(3)

loop_
_atom_type_symbol
_atom_type_description
_atom_type_scat_dispersion_real
_atom_type_scat_dispersion_imag
_atom_type_scat_source
C C 0.0033 0.0016 'International Tables Vol C Tables 4.2.6.8 and 6.1.1.4'
H H 0.0000 0.0000 'International Tables Vol C Tables 4.2.6.8 and 6.1.1.4'
N N 0.0061 0.0033 'International Tables Vol C Tables 4.2.6.8 and 6.1.1.4'
O O 0.0106 0.0060 'International Tables Vol C Tables 4.2.6.8 and 6.1.1.4'

loop_
_geom_angle_atom_site_label_1
_geom_angle_atom_site_label_2
_geom_angle_atom_site_label_3
_geom_angle_site_symmetry_1
_geom_angle_site_symmetry_3
_geom_angle
_geom_angle_publ_flag
C2 O1 H1 . . 109.5 ?
C21 O3 H3 . . 109.5 ?
C7 N1 N2 . . 115.4(3) ?
C8 N2 N1 . . 121.0(3) ?
C8 N2 H2 . . 129(2) ?
N1 N2 H2 . . 110(2) ?
C12 N3 C16 . . 121.6(3) ?
C12 N3 C15 . . 121.0(3) ?
C16 N3 C15 . . 117.3(3) ?
C4 N4 C19 . . 122.5(3) ?
C4 N4 C17 . . 120.5(3) ?
C19 N4 C17 . . 115.6(2) ?
C6 C1 C2 . . 116.7(3) ?
C6 C1 C7 . . 119.4(3) ?
C2 C1 C7 . . 123.9(3) ?
O1 C2 C3 . . 116.9(3) ?
O1 C2 C1 . . 121.8(3) ?
C3 C2 C1 . . 121.3(3) ?
C2 C3 C4 . . 121.2(3) ?
C2 C3 H3A . . 119.4 ?
C4 C3 H3A . . 119.4 ?
N4 C4 C3 . . 121.3(3) ?
N4 C4 C5 . . 121.2(3) ?
C3 C4 C5 . . 117.5(3) ?
C6 C5 C4 . . 120.9(3) ?
C6 C5 H5 . . 119.6 ?
C4 C5 H5 . . 119.6 ?
C5 C6 C1 . . 122.4(3) ?
C5 C6 H6 . . 118.8 ?
C1 C6 H6 . . 118.8 ?
N1 C7 C1 . . 123.7(3) ?
N1 C7 H7 . . 118.2 ?
C1 C7 H7 . . 118.2 ?
O2 C8 N2 . . 121.6(3) ?
O2 C8 C9 . . 121.1(3) ?
N2 C8 C9 . . 117.2(3) ?
C14 C9 C10 . . 117.2(3) ?
C14 C9 C8 . . 124.7(3) ?
C10 C9 C8 . . 117.9(3) ?
C11 C10 C9 . . 122.3(3) ?
C11 C10 H10 . . 118.8 ?
C9 C10 H10 . . 118.8 ?
C10 C11 C12 . . 121.0(3) ?
C10 C11 H11 . . 119.5 ?
C12 C11 H11 . . 119.5 ?
N3 C12 C11 . . 121.6(3) ?
N3 C12 C13 . . 121.7(3) ?
C11 C12 C13 . . 116.7(3) ?
C14 C13 C12 . . 121.6(3) ?
C14 C13 H13 . . 119.2 ?
C12 C13 H13 . . 119.2 ?
C9 C14 C13 . . 121.3(3) ?
C9 C14 H14 . . 119.4 ?
C13 C14 H14 . . 119.4 ?
N3 C15 H15A . . 109.5 ?
N3 C15 H15B . . 109.5 ?
H15A C15 H15B . . 109.5 ?
N3 C15 H15C . . 109.5 ?
H15A C15 H15C . . 109.5 ?
H15B C15 H15C . . 109.5 ?
N3 C16 H16A . . 109.5 ?
N3 C16 H16B . . 109.5 ?
H16A C16 H16B . . 109.5 ?
N3 C16 H16C . . 109.5 ?
H16A C16 H16C . . 109.5 ?
H16B C16 H16C . . 109.5 ?
C18 C17 N4 . . 111.6(3) ?
C18 C17 H17A . . 109.3 ?
N4 C17 H17A . . 109.3 ?
C18 C17 H17B . . 109.3 ?
N4 C17 H17B . . 109.3 ?
H17A C17 H17B . . 108.0 ?
C17 C18 H18A . . 109.5 ?
C17 C18 H18B . . 109.5 ?
H18A C18 H18B . . 109.5 ?
C17 C18 H18C . . 109.5 ?
H18A C18 H18C . . 109.5 ?
H18B C18 H18C . . 109.5 ?
N4 C19 C20 . . 112.6(3) ?
N4 C19 H19A . . 109.1 ?
C20 C19 H19A . . 109.1 ?
N4 C19 H19B . . 109.1 ?
C20 C19 H19B . . 109.1 ?
H19A C19 H19B . . 107.8 ?
C19 C20 H20A . . 109.5 ?
C19 C20 H20B . . 109.5 ?
H20A C20 H20B . . 109.5 ?
C19 C20 H20C . . 109.5 ?
H20A C20 H20C . . 109.5 ?
H20B C20 H20C . . 109.5 ?
O3 C21 H21A . . 109.5 ?
O3 C21 H21B . . 109.5 ?
H21A C21 H21B . . 109.5 ?
O3 C21 H21C . . 109.5 ?
H21A C21 H21C . . 109.5 ?
H21B C21 H21C . . 109.5 ?

loop_
_geom_bond_atom_site_label_1
_geom_bond_atom_site_label_2
_geom_bond_site_symmetry_2
_geom_bond_distance
_geom_bond_publ_flag
O1 C2 . 1.362(3) ?
O1 H1 . 0.8200 ?
O2 C8 . 1.239(3) ?
O3 C21 . 1.397(4) ?
O3 H3 . 0.8200 ?
N1 C7 . 1.281(4) ?
N1 N2 . 1.396(3) ?
N2 C8 . 1.344(4) ?
N2 H2 . 0.900(10) ?
N3 C12 . 1.368(3) ?
N3 C16 . 1.441(4) ?
N3 C15 . 1.454(4) ?
N4 C4 . 1.381(4) ?
N4 C19 . 1.448(4) ?
N4 C17 . 1.504(4) ?
C1 C6 . 1.396(4) ?
C1 C2 . 1.403(4) ?
C1 C7 . 1.441(4) ?
C2 C3 . 1.384(4) ?
C3 C4 . 1.395(4) ?
C3 H3A . 0.9300 ?
C4 C5 . 1.404(4) ?
C5 C6 . 1.369(4) ?
C5 H5 . 0.9300 ?
C6 H6 . 0.9300 ?
C7 H7 . 0.9300 ?
C8 C9 . 1.484(4) ?
C9 C14 . 1.382(4) ?
C9 C10 . 1.389(4) ?
C10 C11 . 1.373(4) ?
C10 H10 . 0.9300 ?
C11 C12 . 1.397(4) ?
C11 H11 . 0.9300 ?
C12 C13 . 1.404(4) ?
C13 C14 . 1.383(4) ?
C13 H13 . 0.9300 ?
C14 H14 . 0.9300 ?
C15 H15A . 0.9600 ?
C15 H15B . 0.9600 ?
C15 H15C . 0.9600 ?
C16 H16A . 0.9600 ?
C16 H16B . 0.9600 ?
C16 H16C . 0.9600 ?
C17 C18 . 1.469(5) ?
C17 H17A . 0.9700 ?
C17 H17B . 0.9700 ?
C18 H18A . 0.9600 ?
C18 H18B . 0.9600 ?
C18 H18C . 0.9600 ?
C19 C20 . 1.501(5) ?
C19 H19A . 0.9700 ?
C19 H19B . 0.9700 ?
C20 H20A . 0.9600 ?
C20 H20B . 0.9600 ?
C20 H20C . 0.9600 ?
C21 H21A . 0.9600 ?
C21 H21B . 0.9600 ?
C21 H21C . 0.9600 ?

loop_
_geom_hbond_atom_site_label_D
_geom_hbond_atom_site_label_H
_geom_hbond_atom_site_label_A
_geom_hbond_site_symmetry_A
_geom_hbond_distance_DH
_geom_hbond_distance_HA
_geom_hbond_distance_DA
_geom_hbond_angle_DHA
N2 H2 O3 . 0.900(10) 2.073(15) 2.936(4) 160(3)
O3 H3 O2 1_655 0.82 1.84 2.661(3) 177
O1 H1 N1 . 0.82 2.02 2.727(3) 145

loop_
_cod_related_entry_id
_cod_related_entry_database
_cod_related_entry_code
1 ChemSpider 30656799
